data_7011802
loop_
_publ_author_name
'Kim, Yong-Joo'
'Joo, Young-Seon'
'Han, Jin-Taek'
'Han, Won Seok'
'Lee, Soon W.'

_publ_section_title
;
 Synthesis, structures and properties of bis(carbodiimido) complexes of
 Ni(ii), Pd(ii) and Pt(ii)
;
_journal_issue 18
_journal_name_full 'Journal of the Chemical Society, Dalton Transactions'
_journal_page_first 3611
_journal_paper_doi 10.1039/b204179k
_journal_year 2002
_chemical_formula_sum 'C24 H36 N4 P2 Pd'
_chemical_formula_weight 548.91
_chemical_name_systematic
; 
? 
;
_space_group_IT_number 14
_symmetry_cell_setting monoclinic
_symmetry_space_group_name_Hall '-P 2ybc'
_symmetry_space_group_name_H-M 'P 1 21/c 1'
_atom_sites_solution_hydrogens geom
_atom_sites_solution_primary direct
_atom_sites_solution_secondary difmap
_audit_creation_method SHELXL-97
_cell_angle_alpha 90.00
_cell_angle_beta 110.279(6)
_cell_angle_gamma 90.00
_cell_formula_units_Z 4
_cell_length_a 12.790(3)
_cell_length_b 13.920(3)
_cell_length_c 17.037(3)
_cell_measurement_reflns_used 21
_cell_measurement_temperature 295(2)
_cell_measurement_theta_max 12.50
_cell_measurement_theta_min 8.15
_cell_volume 2845.2(10)
_computing_cell_refinement 'Siemens XSCANS'
_computing_data_collection 'Siemens XSCANS'
_computing_data_reduction 'Siemens SHELXTL'
_computing_molecular_graphics 'Siemens SHELXTL'
_computing_publication_material 'Siemens SHELXTL'
_computing_structure_refinement 'Siemens SHELXTL'
_computing_structure_solution 'Siemens SHELXTL'
_diffrn_ambient_temperature 295(2)
_diffrn_measured_fraction_theta_full 0.976
_diffrn_measured_fraction_theta_max 0.976
_diffrn_measurement_device 'Siemens P4'
_diffrn_measurement_method '\w scans'
_diffrn_radiation_monochromator graphite
_diffrn_radiation_source 'sealed tube'
_diffrn_radiation_type MoK\a
_diffrn_radiation_wavelength 0.71073
_diffrn_reflns_av_R_equivalents 0.0307
_diffrn_reflns_av_sigmaI/netI 0.0380
_diffrn_reflns_limit_h_max 15
_diffrn_reflns_limit_h_min 0
_diffrn_reflns_limit_k_max 0
_diffrn_reflns_limit_k_min -16
_diffrn_reflns_limit_l_max 19
_diffrn_reflns_limit_l_min -20
_diffrn_reflns_number 5154
_diffrn_reflns_theta_full 25.04
_diffrn_reflns_theta_max 25.04
_diffrn_reflns_theta_min 1.94
_diffrn_standards_interval_count 97
_diffrn_standards_number 3
_exptl_absorpt_coefficient_mu 0.781
_exptl_absorpt_correction_T_max 0.6346
_exptl_absorpt_correction_T_min 0.5423
_exptl_absorpt_correction_type empirical
_exptl_crystal_colour 'YELLOW            '
_exptl_crystal_density_diffrn 1.281
_exptl_crystal_density_method 'not measured'
_exptl_crystal_description 'BLOCK             '
_exptl_crystal_F_000 1136
_exptl_crystal_size_max 0.52
_exptl_crystal_size_mid 0.18
_exptl_crystal_size_min 0.16
_refine_diff_density_max 1.043
_refine_diff_density_min -0.544
_refine_diff_density_rms 0.110
_refine_ls_extinction_method none
_refine_ls_goodness_of_fit_ref 1.029
_refine_ls_hydrogen_treatment mixed
_refine_ls_matrix_type full
_refine_ls_number_parameters 200
_refine_ls_number_reflns 4920
_refine_ls_number_restraints 0
_refine_ls_restrained_S_all 1.029
_refine_ls_R_factor_all 0.0835
_refine_ls_R_factor_gt 0.0669
_refine_ls_shift/su_max 0.004
_refine_ls_shift/su_mean 0.000
_refine_ls_structure_factor_coef Fsqd
_refine_ls_weighting_details 'calc w=1/[\s^2^(Fo^2^)+(0.1055P)^2^+7.0495P] where P=(Fo^2^+2Fc^2^)/3'
_refine_ls_weighting_scheme calc
_refine_ls_wR_factor_gt 0.1776
_refine_ls_wR_factor_ref 0.1937
_reflns_number_gt 3841
_reflns_number_total 4920
_reflns_threshold_expression >2sigma(I)
_cod_data_source_file b204179k.txt
_cod_data_source_block pme3ncn
_cod_depositor_comments
;
The following automatic conversions were performed:
'_symmetry_cell_setting' value 'Monoclinic' changed to 'monoclinic'
according to '/home/saulius/struct/CIF-dictionaries/cif_core.dic'
dictionary named 'cif_core.dic' version 2.4.1 from 2010-06-29.

Automatic conversion script
Id: cif_fix_enum 1527 2010-12-29 10:47:43Z saulius 
;
_cod_original_sg_symbol_H-M 'P2(1)/c  '
_cod_database_code 7011802

loop_
_symmetry_equiv_pos_as_xyz
'x, y, z'
'-x, y+1/2, -z+1/2'
'-x, -y, -z'
'x, -y-1/2, z-1/2'

loop_
_atom_site_label
_atom_site_type_symbol
_atom_site_fract_x
_atom_site_fract_y
_atom_site_fract_z
_atom_site_U_iso_or_equiv
_atom_site_adp_type
_atom_site_occupancy
_atom_site_symmetry_multiplicity
_atom_site_calc_flag
_atom_site_refinement_flags
_atom_site_disorder_assembly
_atom_site_disorder_group
Pd1 Pd 0.45108(4) 0.62019(3) 0.02358(3) 0.0516(2) Uani 1 1 d . . .
P1 P 0.27851(15) 0.63133(14) 0.03039(11) 0.0628(5) Uani 1 1 d . . .
P2 P 0.53933(15) 0.61252(14) 0.16417(10) 0.0620(5) Uani 1 1 d . . .
N1 N 0.3761(5) 0.6452(6) -0.1041(4) 0.0784(18) Uani 1 1 d . . .
N2 N 0.2870(7) 0.7809(6) -0.1908(5) 0.100(2) Uani 1 1 d . . .
N3 N 0.6041(5) 0.6126(4) 0.0052(4) 0.0694(15) Uani 1 1 d . . .
N4 N 0.6959(6) 0.6720(5) -0.0870(4) 0.0806(18) Uani 1 1 d . . .
C1 C 0.2473(7) 0.5832(7) 0.1189(5) 0.083(2) Uani 1 1 d . . .
H1A H 0.2710 0.5174 0.1277 0.100 Uiso 1 1 calc R . .
H1B H 0.1685 0.5867 0.1077 0.100 Uiso 1 1 calc R . .
H1C H 0.2860 0.6200 0.1681 0.100 Uiso 1 1 calc R . .
C2 C 0.1771(6) 0.5676(8) -0.0558(5) 0.094(3) Uani 1 1 d . . .
H2A H 0.1979 0.5012 -0.0541 0.113 Uiso 1 1 calc R . .
H2B H 0.1750 0.5953 -0.1079 0.113 Uiso 1 1 calc R . .
H2C H 0.1047 0.5726 -0.0509 0.113 Uiso 1 1 calc R . .
C3 C 0.2294(8) 0.7541(7) 0.0197(6) 0.098(3) Uani 1 1 d . . .
H3A H 0.2431 0.7837 -0.0266 0.117 Uiso 1 1 calc R . .
H3B H 0.2682 0.7889 0.0701 0.117 Uiso 1 1 calc R . .
H3C H 0.1509 0.7548 0.0101 0.117 Uiso 1 1 calc R . .
C4 C 0.5173(7) 0.5076(7) 0.2199(5) 0.086(2) Uani 1 1 d . . .
H4A H 0.4389 0.4995 0.2089 0.104 Uiso 1 1 calc R . .
H4B H 0.5552 0.5161 0.2789 0.104 Uiso 1 1 calc R . .
H4C H 0.5460 0.4516 0.2013 0.104 Uiso 1 1 calc R . .
C5 C 0.5120(8) 0.7173(7) 0.2201(5) 0.095(3) Uani 1 1 d . . .
H5A H 0.4332 0.7236 0.2079 0.114 Uiso 1 1 calc R . .
H5B H 0.5399 0.7743 0.2023 0.114 Uiso 1 1 calc R . .
H5C H 0.5487 0.7088 0.2792 0.114 Uiso 1 1 calc R . .
C6 C 0.6915(6) 0.6131(7) 0.1929(5) 0.091(3) Uani 1 1 d . . .
H6A H 0.7135 0.6668 0.1668 0.109 Uiso 1 1 calc R . .
H6B H 0.7151 0.5546 0.1743 0.109 Uiso 1 1 calc R . .
H6C H 0.7256 0.6184 0.2525 0.109 Uiso 1 1 calc R . .
C7 C 0.3295(6) 0.7082(6) -0.1466(4) 0.0671(18) Uani 1 1 d . . .
C8 C 0.1702(6) 0.7917(5) -0.2377(5) 0.0712(18) Uiso 1 1 d . . .
C9 C 0.1099(8) 0.7232(7) -0.2926(6) 0.094(2) Uiso 1 1 d . . .
C10 C 0.0002(11) 0.7350(10) -0.3496(8) 0.130(4) Uiso 1 1 d . . .
H10 H -0.0381 0.6889 -0.3885 0.155 Uiso 1 1 calc R . .
C11 C -0.0427(13) 0.8227(11) -0.3407(9) 0.146(5) Uiso 1 1 d . . .
H11 H -0.1157 0.8338 -0.3756 0.175 Uiso 1 1 calc R . .
C12 C 0.0018(10) 0.8891(9) -0.2927(8) 0.116(3) Uiso 1 1 d . . .
H12 H -0.0382 0.9451 -0.2934 0.139 Uiso 1 1 calc R . .
C13 C 0.1166(11) 0.8812(8) -0.2349(8) 0.117(4) Uiso 1 1 d . . .
C14 C 0.1635(11) 0.6290(8) -0.2995(9) 0.130(4) Uiso 1 1 d . . .
H14A H 0.2375 0.6269 -0.2588 0.156 Uiso 1 1 calc R . .
H14B H 0.1673 0.6228 -0.3546 0.156 Uiso 1 1 calc R . .
H14C H 0.1202 0.5773 -0.2895 0.156 Uiso 1 1 calc R . .
C15 C 0.1708(13) 0.9518(12) -0.1830(10) 0.169(6) Uiso 1 1 d . . .
H15A H 0.1228 1.0067 -0.1907 0.202 Uiso 1 1 calc R . .
H15B H 0.2363 0.9692 -0.1951 0.202 Uiso 1 1 calc R . .
H15C H 0.1920 0.9299 -0.1261 0.202 Uiso 1 1 calc R . .
C16 C 0.6460(5) 0.6462(5) -0.0376(4) 0.0589(15) Uani 1 1 d . . .
C17 C 0.7658(8) 0.7540(7) -0.0782(6) 0.091(2) Uiso 1 1 d . . .
C18 C 0.7431(13) 0.8385(11) -0.0444(9) 0.146(4) Uiso 1 1 d . . .
C19 C 0.8262(14) 0.9235(13) -0.0437(11) 0.170(6) Uiso 1 1 d . . .
H19 H 0.8218 0.9849 -0.0237 0.204 Uiso 1 1 calc R . .
C20 C 0.9033(12) 0.8957(10) -0.0755(9) 0.138(4) Uiso 1 1 d . . .
H20 H 0.9553 0.9437 -0.0720 0.166 Uiso 1 1 calc R . .
C21 C 0.9229(11) 0.8200(10) -0.1093(8) 0.132(4) Uiso 1 1 d . . .
H21 H 0.9811 0.8162 -0.1301 0.158 Uiso 1 1 calc R . .
C22 C 0.8520(9) 0.7430(8) -0.1133(6) 0.102(3) Uiso 1 1 d . . .
C23 C 0.6431(13) 0.8530(12) -0.0189(11) 0.168(6) Uiso 1 1 d . . .
H23A H 0.6435 0.9173 0.0016 0.202 Uiso 1 1 calc R . .
H23B H 0.6455 0.8080 0.0244 0.202 Uiso 1 1 calc R . .
H23C H 0.5765 0.8428 -0.0663 0.202 Uiso 1 1 calc R . .
C24 C 0.8652(12) 0.6568(11) -0.1542(10) 0.154(5) Uiso 1 1 d . . .
H24A H 0.8123 0.6098 -0.1504 0.185 Uiso 1 1 calc R . .
H24B H 0.9394 0.6324 -0.1278 0.185 Uiso 1 1 calc R . .
H24C H 0.8529 0.6701 -0.2120 0.185 Uiso 1 1 calc R . .

loop_
_atom_site_aniso_label
_atom_site_aniso_U_11
_atom_site_aniso_U_22
_atom_site_aniso_U_33
_atom_site_aniso_U_23
_atom_site_aniso_U_13
_atom_site_aniso_U_12
Pd1 0.0481(3) 0.0657(3) 0.0414(3) 0.0001(2) 0.0159(2) 0.0044(2)
P1 0.0506(9) 0.0835(12) 0.0544(9) -0.0076(8) 0.0184(7) 0.0056(8)
P2 0.0530(9) 0.0867(12) 0.0427(8) -0.0064(8) 0.0120(7) 0.0007(8)
N1 0.069(4) 0.113(5) 0.052(3) 0.006(3) 0.020(3) 0.023(4)
N2 0.110(6) 0.103(5) 0.077(5) 0.020(4) 0.019(4) -0.013(5)
N3 0.056(3) 0.089(4) 0.069(4) 0.005(3) 0.028(3) 0.006(3)
N4 0.081(4) 0.095(5) 0.078(4) -0.001(3) 0.042(4) -0.020(4)
C1 0.065(5) 0.118(6) 0.075(5) -0.007(5) 0.036(4) -0.012(5)
C2 0.057(4) 0.145(8) 0.074(5) -0.030(5) 0.016(4) -0.006(5)
C3 0.087(6) 0.100(6) 0.113(7) 0.004(5) 0.045(6) 0.030(5)
C4 0.086(6) 0.113(7) 0.063(4) 0.017(4) 0.030(4) 0.012(5)
C5 0.091(6) 0.113(7) 0.071(5) -0.036(5) 0.016(4) -0.005(5)
C6 0.056(4) 0.144(8) 0.060(4) -0.005(5) 0.004(3) 0.010(5)
C7 0.061(4) 0.088(5) 0.050(4) 0.010(4) 0.016(3) 0.006(4)
C16 0.054(4) 0.069(4) 0.054(3) 0.003(3) 0.018(3) -0.003(3)

loop_
_atom_type_symbol
_atom_type_description
_atom_type_scat_dispersion_real
_atom_type_scat_dispersion_imag
_atom_type_scat_source
C C 0.0033 0.0016 'International Tables Vol C Tables 4.2.6.8 and 6.1.1.4'
H H 0.0000 0.0000 'International Tables Vol C Tables 4.2.6.8 and 6.1.1.4'
N N 0.0061 0.0033 'International Tables Vol C Tables 4.2.6.8 and 6.1.1.4'
P P 0.1023 0.0942 'International Tables Vol C Tables 4.2.6.8 and 6.1.1.4'
Pd Pd -0.9988 1.0072 'International Tables Vol C Tables 4.2.6.8 and 6.1.1.4'

loop_
_geom_angle_atom_site_label_1
_geom_angle_atom_site_label_2
_geom_angle_atom_site_label_3
_geom_angle
_geom_angle_site_symmetry_1
_geom_angle_site_symmetry_3
_geom_angle_publ_flag
N1 Pd1 N3 88.2(2) . . ?
N1 Pd1 P1 86.42(18) . . ?
N3 Pd1 P1 174.59(18) . . ?
N1 Pd1 P2 172.8(2) . . ?
N3 Pd1 P2 90.38(18) . . ?
P1 Pd1 P2 94.97(7) . . ?
C3 P1 C1 105.3(5) . . ?
C3 P1 C2 104.7(5) . . ?
C1 P1 C2 100.9(4) . . ?
C3 P1 Pd1 111.8(3) . . ?
C1 P1 Pd1 121.2(3) . . ?
C2 P1 Pd1 111.2(3) . . ?
C4 P2 C6 101.9(4) . . ?
C4 P2 C5 106.0(5) . . ?
C6 P2 C5 103.4(4) . . ?
C4 P2 Pd1 118.6(3) . . ?
C6 P2 Pd1 112.0(3) . . ?
C5 P2 Pd1 113.3(3) . . ?
C7 N1 Pd1 136.8(6) . . ?
C7 N2 C8 124.3(7) . . ?
C16 N3 Pd1 138.1(6) . . ?
C16 N4 C17 126.7(7) . . ?
N1 C7 N2 174.8(9) . . ?
C9 C8 C13 117.7(9) . . ?
C9 C8 N2 122.5(8) . . ?
C13 C8 N2 119.4(8) . . ?
C8 C9 C10 125.4(10) . . ?
C8 C9 C14 119.7(9) . . ?
C10 C9 C14 114.8(10) . . ?
C11 C10 C9 111.6(13) . . ?
C12 C11 C10 129.1(16) . . ?
C11 C12 C13 121.0(13) . . ?
C15 C13 C8 121.0(12) . . ?
C15 C13 C12 123.8(12) . . ?
C8 C13 C12 115.2(10) . . ?
N3 C16 N4 172.3(8) . . ?
C18 C17 N4 120.7(10) . . ?
C18 C17 C22 124.6(11) . . ?
N4 C17 C22 114.5(8) . . ?
C17 C18 C23 123.9(14) . . ?
C17 C18 C19 113.5(14) . . ?
C23 C18 C19 122.3(15) . . ?
C20 C19 C18 111.6(16) . . ?
C21 C20 C19 135.6(17) . . ?
C20 C21 C22 115.8(14) . . ?
C21 C22 C24 119.1(12) . . ?
C21 C22 C17 118.7(11) . . ?
C24 C22 C17 122.2(11) . . ?

loop_
_geom_bond_atom_site_label_1
_geom_bond_atom_site_label_2
_geom_bond_distance
_geom_bond_site_symmetry_2
_geom_bond_publ_flag
Pd1 N1 2.080(6) . ?
Pd1 N3 2.089(6) . ?
Pd1 P1 2.2555(19) . ?
Pd1 P2 2.2690(17) . ?
P1 C3 1.807(9) . ?
P1 C1 1.816(8) . ?
P1 C2 1.818(8) . ?
P2 C4 1.817(8) . ?
P2 C6 1.835(8) . ?
P2 C5 1.841(8) . ?
N1 C7 1.162(9) . ?
N2 C7 1.265(10) . ?
N2 C8 1.438(10) . ?
N3 C16 1.144(9) . ?
N4 C16 1.272(9) . ?
N4 C17 1.426(11) . ?
C8 C9 1.371(12) . ?
C8 C13 1.431(13) . ?
C9 C10 1.412(14) . ?
C9 C14 1.503(14) . ?
C10 C11 1.369(17) . ?
C11 C12 1.235(16) . ?
C12 C13 1.461(16) . ?
C13 C15 1.343(17) . ?
C17 C18 1.383(17) . ?
C17 C22 1.433(13) . ?
C18 C23 1.500(19) . ?
C18 C19 1.59(2) . ?
C19 C20 1.34(2) . ?
C20 C21 1.267(17) . ?
C21 C22 1.391(15) . ?
C22 C24 1.427(17) . ?
